data_7155111
loop_
_publ_author_name
'Dethe, Dattatraya H.'
'Boda, Raghavender'

_publ_section_title
;
 Expedient synthesis of densely substituted pyrrolo[1,2-a]indoles.
;
_journal_issue 24
_journal_name_full 'Organic &amp; biomolecular chemistry'
_journal_page_first 5843
_journal_page_last 5860
_journal_paper_doi 10.1039/c6ob00861e
_journal_volume 14
_journal_year 2016
_chemical_formula_moiety 'C38 H42 N2 O2'
_chemical_formula_sum 'C38 H42 N2 O2'
_chemical_formula_weight 558.73
_chemical_name_systematic
; 
 ? 
;
_space_group_IT_number 4
_symmetry_cell_setting monoclinic
_symmetry_space_group_name_Hall 'P 2yb'
_symmetry_space_group_name_H-M 'P 1 21 1'
_atom_sites_solution_hydrogens geom
_atom_sites_solution_primary direct
_atom_sites_solution_secondary difmap
_audit_creation_method SHELXL-97
_audit_update_record
;
2015-10-30 deposited with the CCDC.
2016-05-12 downloaded from the CCDC.
;
_cell_angle_alpha 90.00
_cell_angle_beta 90.034(2)
_cell_angle_gamma 90.00
_cell_formula_units_Z 4
_cell_length_a 10.5253(7)
_cell_length_b 19.4986(12)
_cell_length_c 15.3673(10)
_cell_measurement_reflns_used 8284
_cell_measurement_temperature 100(2)
_cell_measurement_theta_max 24.71
_cell_measurement_theta_min 2.35
_cell_volume 3153.8(4)
_computing_cell_refinement 'Bruker SAINT'
_computing_data_collection 'Bruker APEX'
_computing_data_reduction 'Bruker SAINT'
_computing_molecular_graphics ORTEP
_computing_publication_material ciftab
_computing_structure_refinement 'SHELXL-97 (Sheldrick, 1997)'
_computing_structure_solution 'SHELXS-97 (Sheldrick, 1990)'
_diffrn_ambient_temperature 100(2)
_diffrn_measured_fraction_theta_full 0.997
_diffrn_measured_fraction_theta_max 0.997
_diffrn_measurement_device_type 'Bruker SMART APEX'
_diffrn_measurement_method 'omega scans'
_diffrn_radiation_monochromator graphite
_diffrn_radiation_source 'fine-focus sealed tube'
_diffrn_radiation_type MoK\a
_diffrn_radiation_wavelength 0.71073
_diffrn_reflns_av_R_equivalents 0.0980
_diffrn_reflns_av_sigmaI/netI 0.1222
_diffrn_reflns_limit_h_max 11
_diffrn_reflns_limit_h_min -12
_diffrn_reflns_limit_k_max 22
_diffrn_reflns_limit_k_min -22
_diffrn_reflns_limit_l_max 18
_diffrn_reflns_limit_l_min -17
_diffrn_reflns_number 20849
_diffrn_reflns_theta_full 24.71
_diffrn_reflns_theta_max 24.71
_diffrn_reflns_theta_min 2.09
_exptl_absorpt_coefficient_mu 0.072
_exptl_absorpt_correction_T_max 0.985
_exptl_absorpt_correction_T_min 0.982
_exptl_absorpt_correction_type empirical
_exptl_absorpt_process_details SADABS
_exptl_crystal_colour white
_exptl_crystal_density_diffrn 1.177
_exptl_crystal_density_method 'not measured'
_exptl_crystal_description block
_exptl_crystal_F_000 1200
_exptl_crystal_size_max 0.25
_exptl_crystal_size_mid 0.23
_exptl_crystal_size_min 0.21
_refine_diff_density_max 0.525
_refine_diff_density_min -0.413
_refine_diff_density_rms 0.108
_refine_ls_abs_structure_details 'Flack H D (1983), Acta Cryst. A39, 876-881'
_refine_ls_abs_structure_Flack 2(4)
_refine_ls_extinction_method none
_refine_ls_goodness_of_fit_ref 1.081
_refine_ls_hydrogen_treatment constr
_refine_ls_matrix_type full
_refine_ls_number_parameters 752
_refine_ls_number_reflns 10249
_refine_ls_number_restraints 1
_refine_ls_restrained_S_all 1.080
_refine_ls_R_factor_all 0.1540
_refine_ls_R_factor_gt 0.1370
_refine_ls_shift/su_max 0.001
_refine_ls_shift/su_mean 0.000
_refine_ls_structure_factor_coef Fsqd
_refine_ls_weighting_details 'calc w=1/[\s^2^(Fo^2^)+(0.0731P)^2^+27.3416P] where P=(Fo^2^+2Fc^2^)/3'
_refine_ls_weighting_scheme calc
_refine_ls_wR_factor_gt 0.3205
_refine_ls_wR_factor_ref 0.3306
_reflns_number_gt 8489
_reflns_number_total 10249
_reflns_threshold_expression >2sigma(I)
_cod_data_source_file c6ob00861e2.cif
_cod_data_source_block compound1
_cod_depositor_comments
;
The following automatic conversions were performed:

'_symmetry_cell_setting' value 'Monoclinic' changed to 'monoclinic'
according to
/usr/data/users/saulius/crontab/automatic-downloads/rss-feeds/RSC/lib/dictionaries/cif_core.dic
dictionary named 'cif_core.dic' version 2.4.2 from 2011-04-26.

Automatic conversion script
Id: cif_fix_values 4268 2015-11-12 08:31:59Z antanas 

 Adding full bibliography for 7155111--7155117.cif.

2017-03-08
Z value and formula fixed to values more according to usual
chemical conventions.                 miguel
;
_cod_original_formula_sum 'C76 H84 N4 O4'
_cod_original_formula_weight 1117.47
_cod_original_formula_moiety '(C38 H42 N2 O2), (C38 H42 N2 O2)'
_cod_original_formula_units_Z 2
_cod_original_sg_symbol_H-M P12(1)1
_cod_database_code 7155111

loop_
_symmetry_equiv_pos_as_xyz
'x, y, z'
'-x, y+1/2, -z'

loop_
_atom_site_label
_atom_site_type_symbol
_atom_site_fract_x
_atom_site_fract_y
_atom_site_fract_z
_atom_site_U_iso_or_equiv
_atom_site_adp_type
_atom_site_occupancy
_atom_site_symmetry_multiplicity
_atom_site_calc_flag
_atom_site_refinement_flags
O1 O 0.4520(5) 0.2229(3) 0.2232(4) 0.0236(14) Uani 1 1 d .
O2 O 0.3703(7) 0.3089(4) 0.3005(5) 0.0401(18) Uani 1 1 d .
O3 O 1.0917(6) 0.2256(3) 0.7231(4) 0.0269(14) Uani 1 1 d .
O4 O 1.1630(7) 0.1322(4) 0.7924(5) 0.0374(18) Uani 1 1 d .
N1 N 0.7017(8) 0.3351(4) 0.4282(4) 0.0251(18) Uani 1 1 d .
N2 N 0.8279(8) 0.1112(4) 0.9199(5) 0.0292(19) Uani 1 1 d .
N3 N 0.8072(8) -0.0044(4) 0.6507(5) 0.0282(19) Uani 1 1 d .
C1 C 0.4189(12) 0.3012(5) 0.0241(7) 0.039(3) Uani 1 1 d .
H32 H 0.4199 0.3256 0.0799 0.059 Uiso 1 1 calc R
H31 H 0.3337 0.3039 -0.0014 0.059 Uiso 1 1 calc R
H1 H 0.4804 0.3224 -0.0156 0.059 Uiso 1 1 calc R
C2 C 0.4544(10) 0.2264(5) 0.0386(6) 0.034(2) Uani 1 1 d .
H30 H 0.5356 0.2261 0.0725 0.041 Uiso 1 1 calc R
C3 C 0.3587(8) 0.1843(5) 0.0900(5) 0.0208(19) Uani 1 1 d .
H33 H 0.3976 0.1380 0.0983 0.025 Uiso 1 1 calc R
C4 C 0.3320(9) 0.2118(5) 0.1794(6) 0.028(2) Uani 1 1 d .
H26 H 0.2897 0.2574 0.1726 0.033 Uiso 1 1 calc R
C5 C 0.4590(9) 0.2720(4) 0.2817(5) 0.0204(19) Uani 1 1 d .
C6 C 0.5849(10) 0.2754(5) 0.3227(6) 0.029(2) Uani 1 1 d .
H25 H 0.6500 0.2568 0.2816 0.034 Uiso 1 1 calc R
C7 C 0.6237(9) 0.3497(5) 0.3510(5) 0.022(2) Uani 1 1 d .
H11 H 0.5459 0.3754 0.3692 0.027 Uiso 1 1 calc R
C8 C 0.6867(9) 0.3875(5) 0.2776(6) 0.025(2) Uani 1 1 d .
C9 C 0.8174(9) 0.3787(5) 0.2455(6) 0.025(2) Uani 1 1 d .
C10 C 0.9211(8) 0.3428(5) 0.2709(6) 0.0235(19) Uiso 1 1 d .
H16 H 0.9172 0.3150 0.3216 0.028 Uiso 1 1 calc R
C11 C 1.0338(9) 0.3463(5) 0.2231(7) 0.030(2) Uani 1 1 d .
H17 H 1.1068 0.3220 0.2425 0.036 Uiso 1 1 calc R
C12 C 1.0396(10) 0.3846(6) 0.1485(7) 0.035(2) Uani 1 1 d .
H2 H 1.1158 0.3851 0.1154 0.042 Uiso 1 1 calc R
C13 C 0.1442(9) 0.1246(5) 0.0972(6) 0.030(2) Uani 1 1 d .
H42 H 0.0623 0.1190 0.0663 0.036 Uiso 1 1 calc R
H3 H 0.1846 0.0789 0.1020 0.036 Uiso 1 1 calc R
C14 C 0.1206(10) 0.1532(5) 0.1871(6) 0.032(2) Uani 1 1 d .
H41 H 0.0747 0.1978 0.1804 0.039 Uiso 1 1 calc R
C15 C 0.2471(10) 0.1677(6) 0.2335(6) 0.034(2) Uani 1 1 d .
H36 H 0.2301 0.1908 0.2896 0.041 Uiso 1 1 calc R
H37 H 0.2906 0.1237 0.2460 0.041 Uiso 1 1 calc R
C16 C 0.5869(10) 0.2324(5) 0.4099(6) 0.030(2) Uani 1 1 d .
H24 H 0.5012 0.2362 0.4375 0.036 Uiso 1 1 calc R
C17 C 0.6771(10) 0.2705(5) 0.4636(6) 0.028(2) Uani 1 1 d .
C18 C 0.7713(9) 0.3745(5) 0.4848(6) 0.025(2) Uani 1 1 d .
C19 C 0.7927(10) 0.3304(4) 0.5594(6) 0.028(2) Uani 1 1 d .
C20 C 0.8691(10) 0.3576(5) 0.6273(6) 0.032(2) Uani 1 1 d .
H7 H 0.8894 0.3301 0.6764 0.038 Uiso 1 1 calc R
C21 C 0.9134(11) 0.4230(5) 0.6219(7) 0.039(3) Uani 1 1 d .
H6 H 0.9645 0.4404 0.6679 0.047 Uiso 1 1 calc R
C22 C 0.8860(12) 0.4657(6) 0.5506(7) 0.045(3) Uani 1 1 d .
H5 H 0.9165 0.5116 0.5498 0.054 Uiso 1 1 calc R
C23 C 0.8143(10) 0.4412(5) 0.4810(7) 0.035(2) Uani 1 1 d .
H4 H 0.7957 0.4695 0.4324 0.042 Uiso 1 1 calc R
C24 C 0.7389(9) 0.2668(5) 0.5453(6) 0.029(2) Uani 1 1 d .
C25 C 0.7329(11) 0.2061(5) 0.6048(5) 0.034(2) Uani 1 1 d .
H8 H 0.7075 0.2211 0.6631 0.051 Uiso 1 1 calc R
H9 H 0.8167 0.1843 0.6078 0.051 Uiso 1 1 calc R
H10 H 0.6707 0.1731 0.5824 0.051 Uiso 1 1 calc R
C26 C 0.8232(9) 0.4184(4) 0.1675(6) 0.025(2) Uani 1 1 d .
N27 N 0.7102(8) 0.4510(4) 0.1567(5) 0.0281(18) Uani 1 1 d .
C28 C 0.6290(10) 0.4312(5) 0.2231(7) 0.032(2) Uani 1 1 d .
H12 H 0.5438 0.4466 0.2291 0.038 Uiso 1 1 calc R
C29 C 0.6794(14) 0.5006(5) 0.0896(6) 0.047(3) Uani 1 1 d .
H15 H 0.6992 0.4812 0.0324 0.070 Uiso 1 1 calc R
H13 H 0.7295 0.5424 0.0987 0.070 Uiso 1 1 calc R
H14 H 0.5887 0.5117 0.0925 0.070 Uiso 1 1 calc R
C30 C 0.9353(12) 0.4227(5) 0.1207(6) 0.041(3) Uani 1 1 d .
H18 H 0.9409 0.4511 0.0706 0.050 Uiso 1 1 calc R
C31 C 0.6146(10) 0.1550(5) 0.3937(6) 0.027(2) Uani 1 1 d .
C32 C 0.5227(12) 0.1111(7) 0.3888(7) 0.048(3) Uani 1 1 d .
H23 H 0.4388 0.1274 0.3982 0.058 Uiso 1 1 calc R
C33 C 0.5382(14) 0.0404(6) 0.3704(7) 0.048(3) Uani 1 1 d .
H22 H 0.4684 0.0098 0.3650 0.058 Uiso 1 1 calc R
C34 C 0.6651(14) 0.0190(6) 0.3609(8) 0.052(3) Uani 1 1 d .
H21 H 0.6821 -0.0283 0.3512 0.062 Uiso 1 1 calc R
C35 C 0.7633(14) 0.0633(5) 0.3650(7) 0.050(3) Uani 1 1 d .
H20 H 0.8476 0.0476 0.3556 0.060 Uiso 1 1 calc R
C36 C 0.7403(11) 0.1329(6) 0.3833(8) 0.043(3) Uani 1 1 d .
H19 H 0.8088 0.1643 0.3884 0.052 Uiso 1 1 calc R
C37 C 0.4829(10) 0.1932(6) -0.0500(6) 0.037(3) Uani 1 1 d .
H29 H 0.5332 0.2248 -0.0856 0.056 Uiso 1 1 calc R
H28 H 0.4028 0.1828 -0.0799 0.056 Uiso 1 1 calc R
H27 H 0.5308 0.1506 -0.0411 0.056 Uiso 1 1 calc R
C38 C 0.2303(10) 0.1725(5) 0.0453(7) 0.036(3) Uani 1 1 d .
H34 H 0.1870 0.2171 0.0375 0.044 Uiso 1 1 calc R
H35 H 0.2450 0.1526 -0.0131 0.044 Uiso 1 1 calc R
C39 C 0.0364(13) 0.1055(6) 0.2392(7) 0.047(3) Uani 1 1 d .
H38 H 0.0863 0.0661 0.2591 0.071 Uiso 1 1 calc R
H39 H -0.0338 0.0895 0.2026 0.071 Uiso 1 1 calc R
H40 H 0.0024 0.1301 0.2897 0.071 Uiso 1 1 calc R
C40 C 0.4837(9) 0.0609(5) 0.6503(6) 0.031(2) Uani 1 1 d .
H43 H 0.4055 0.0604 0.6194 0.037 Uiso 1 1 calc R
C41 C 0.4908(11) 0.1012(5) 0.7266(7) 0.037(3) Uani 1 1 d .
H62 H 0.4182 0.1250 0.7475 0.045 Uiso 1 1 calc R
C42 C 0.6050(9) 0.1054(5) 0.7698(6) 0.029(2) Uiso 1 1 d .
H60 H 0.6101 0.1341 0.8195 0.035 Uiso 1 1 calc R
C43 C 0.7147(9) 0.0694(4) 0.7443(6) 0.023(2) Uani 1 1 d .
C44 C 0.8379(8) 0.0605(4) 0.7731(6) 0.0211(19) Uani 1 1 d .
C45 C 0.9069(9) 0.0969(5) 0.8427(6) 0.027(2) Uani 1 1 d .
H67 H 0.9830 0.0695 0.8604 0.033 Uiso 1 1 calc R
C46 C 0.9488(9) 0.1710(5) 0.8189(6) 0.025(2) Uani 1 1 d .
H68 H 0.8851 0.1928 0.7791 0.030 Uiso 1 1 calc R
C47 C 1.0795(9) 0.1711(5) 0.7771(6) 0.025(2) Uani 1 1 d .
C48 C 1.2093(8) 0.2349(5) 0.6802(5) 0.023(2) Uani 1 1 d .
H69 H 1.2526 0.1894 0.6748 0.027 Uiso 1 1 calc R
C49 C 1.2942(10) 0.2837(6) 0.7346(6) 0.036(2) Uani 1 1 d .
H78 H 1.2500 0.3281 0.7422 0.043 Uiso 1 1 calc R
H77 H 1.3080 0.2636 0.7930 0.043 Uiso 1 1 calc R
C50 C 1.4231(9) 0.2961(5) 0.6909(6) 0.032(2) Uani 1 1 d .
H76 H 1.4673 0.2508 0.6875 0.039 Uiso 1 1 calc R
C51 C 1.5053(11) 0.3429(6) 0.7451(8) 0.044(3) Uani 1 1 d .
H44 H 1.4590 0.3854 0.7575 0.067 Uiso 1 1 calc R
H71 H 1.5833 0.3536 0.7132 0.067 Uiso 1 1 calc R
H70 H 1.5270 0.3200 0.8000 0.067 Uiso 1 1 calc R
C52 C 1.1308(12) 0.1466(6) 0.5243(9) 0.055(3) Uani 1 1 d .
H84 H 1.1977 0.1446 0.4801 0.082 Uiso 1 1 calc R
H83 H 1.0571 0.1201 0.5045 0.082 Uiso 1 1 calc R
H45 H 1.1626 0.1273 0.5790 0.082 Uiso 1 1 calc R
C53 C 1.0916(10) 0.2209(5) 0.5387(6) 0.034(2) Uani 1 1 d .
H79 H 1.0113 0.2206 0.5734 0.041 Uiso 1 1 calc R
C54 C 1.1915(8) 0.2651(5) 0.5903(6) 0.025(2) Uani 1 1 d .
H46 H 1.1540 0.3118 0.5980 0.030 Uiso 1 1 calc R
C55 C 0.7568(9) 0.0724(5) 0.9766(6) 0.024(2) Uani 1 1 d .
C56 C 0.7386(9) 0.1132(5) 1.0525(5) 0.026(2) Uani 1 1 d .
C57 C 0.8042(8) 0.1762(5) 1.0403(5) 0.022(2) Uani 1 1 d .
C58 C 0.8574(8) 0.1738(5) 0.9608(5) 0.024(2) Uani 1 1 d .
C59 C 0.9554(10) 0.2110(5) 0.9073(6) 0.028(2) Uani 1 1 d .
H47 H 1.0407 0.2024 0.9339 0.034 Uiso 1 1 calc R
C60 C 0.9391(9) 0.2866(5) 0.8969(6) 0.026(2) Uani 1 1 d .
C61 C 1.0423(14) 0.3306(5) 0.8983(7) 0.048(3) Uani 1 1 d .
H52 H 1.1246 0.3120 0.9080 0.058 Uiso 1 1 calc R
C62 C 1.0303(15) 0.4004(6) 0.8862(7) 0.054(4) Uani 1 1 d .
H51 H 1.1029 0.4293 0.8875 0.065 Uiso 1 1 calc R
C63 C 0.9089(14) 0.4280(6) 0.8720(7) 0.048(3) Uani 1 1 d .
H50 H 0.8989 0.4757 0.8615 0.058 Uiso 1 1 calc R
C64 C 0.8042(15) 0.3856(6) 0.8733(7) 0.053(3) Uani 1 1 d .
H49 H 0.7220 0.4047 0.8653 0.063 Uiso 1 1 calc R
C65 C 0.8165(10) 0.3156(5) 0.8859(6) 0.034(2) Uani 1 1 d .
H48 H 0.7432 0.2871 0.8873 0.040 Uiso 1 1 calc R
C66 C 0.8076(11) 0.2347(6) 1.1048(6) 0.039(3) Uani 1 1 d .
H53 H 0.7329 0.2639 1.0964 0.059 Uiso 1 1 calc R
H54 H 0.8848 0.2618 1.0958 0.059 Uiso 1 1 calc R
H55 H 0.8073 0.2162 1.1641 0.059 Uiso 1 1 calc R
C67 C 0.6640(9) 0.0855(5) 1.1212(7) 0.032(2) Uani 1 1 d .
H59 H 0.6482 0.1118 1.1720 0.039 Uiso 1 1 calc R
C68 C 0.6145(10) 0.0198(5) 1.1137(7) 0.036(2) Uani 1 1 d .
H56 H 0.5663 0.0003 1.1597 0.043 Uiso 1 1 calc R
C69 C 0.6364(9) -0.0166(5) 1.0387(7) 0.032(2) Uani 1 1 d .
H58 H 0.6019 -0.0615 1.0352 0.038 Uiso 1 1 calc R
C70 C 0.7034(9) 0.0065(5) 0.9691(7) 0.032(2) Uani 1 1 d .
H57 H 0.7138 -0.0205 0.9180 0.038 Uiso 1 1 calc R
C71 C 0.8915(8) 0.0151(4) 0.7155(5) 0.0202(19) Uani 1 1 d .
H66 H 0.9764 -0.0012 0.7197 0.024 Uiso 1 1 calc R
C72 C 0.6995(9) 0.0274(5) 0.6664(6) 0.027(2) Uiso 1 1 d .
C73 C 0.5795(10) 0.0233(5) 0.6186(6) 0.029(2) Uani 1 1 d .
H61 H 0.5702 -0.0043 0.5681 0.035 Uiso 1 1 calc R
C74 C 0.8329(11) -0.0559(5) 0.5857(6) 0.034(2) Uani 1 1 d .
H63 H 0.8209 -0.0362 0.5276 0.051 Uiso 1 1 calc R
H64 H 0.7746 -0.0946 0.5935 0.051 Uiso 1 1 calc R
H65 H 0.9207 -0.0720 0.5918 0.051 Uiso 1 1 calc R
C75 C 1.4064(9) 0.3215(5) 0.5995(6) 0.026(2) Uani 1 1 d .
H74 H 1.4906 0.3241 0.5711 0.032 Uiso 1 1 calc R
H75 H 1.3705 0.3684 0.6011 0.032 Uiso 1 1 calc R
C76 C 1.3166(9) 0.2741(5) 0.5435(6) 0.028(2) Uani 1 1 d .
H72 H 1.3019 0.2952 0.4858 0.034 Uiso 1 1 calc R
H73 H 1.3573 0.2289 0.5345 0.034 Uiso 1 1 calc R
C77 C 1.0623(10) 0.2558(6) 0.4513(7) 0.036(2) Uani 1 1 d .
H82 H 0.9828 0.2374 0.4277 0.054 Uiso 1 1 calc R
H81 H 1.1317 0.2469 0.4104 0.054 Uiso 1 1 calc R
H80 H 1.0537 0.3053 0.4602 0.054 Uiso 1 1 calc R

loop_
_atom_site_aniso_label
_atom_site_aniso_U_11
_atom_site_aniso_U_22
_atom_site_aniso_U_33
_atom_site_aniso_U_23
_atom_site_aniso_U_13
_atom_site_aniso_U_12
O1 0.019(3) 0.032(3) 0.019(3) -0.007(3) -0.003(2) 0.008(3)
O2 0.029(4) 0.049(5) 0.043(4) -0.024(4) 0.006(3) -0.001(4)
O3 0.026(3) 0.032(4) 0.023(3) 0.005(3) 0.002(3) -0.002(3)
O4 0.027(4) 0.039(4) 0.046(4) 0.022(4) -0.001(3) 0.009(3)
N1 0.043(5) 0.026(4) 0.006(3) -0.005(3) 0.005(3) 0.014(4)
N2 0.051(5) 0.014(4) 0.022(4) 0.003(3) -0.001(4) -0.003(4)
N3 0.048(5) 0.021(4) 0.015(4) -0.010(3) -0.008(4) 0.007(4)
C1 0.057(7) 0.033(6) 0.027(5) 0.008(5) 0.001(5) 0.007(5)
C2 0.041(6) 0.037(6) 0.024(5) 0.012(5) 0.011(4) 0.009(5)
C3 0.009(4) 0.034(5) 0.019(4) -0.007(4) -0.004(3) 0.005(4)
C4 0.021(5) 0.027(5) 0.036(5) -0.002(4) 0.000(4) 0.008(4)
C5 0.035(5) 0.019(4) 0.008(4) -0.001(3) 0.005(4) 0.013(4)
C6 0.040(6) 0.032(5) 0.013(4) -0.008(4) -0.003(4) -0.003(5)
C7 0.035(5) 0.025(5) 0.007(4) -0.004(4) 0.000(4) -0.001(4)
C8 0.036(6) 0.024(5) 0.015(4) 0.003(4) 0.003(4) -0.006(4)
C9 0.036(5) 0.020(5) 0.018(4) -0.007(4) 0.016(4) 0.001(4)
C11 0.018(5) 0.026(5) 0.047(6) -0.004(5) 0.012(4) -0.010(4)
C12 0.029(6) 0.045(6) 0.032(6) -0.005(5) -0.001(4) 0.000(5)
C13 0.023(5) 0.038(6) 0.028(5) -0.006(4) -0.001(4) 0.007(4)
C14 0.041(6) 0.026(5) 0.030(5) -0.004(4) -0.013(5) 0.009(4)
C15 0.046(6) 0.045(6) 0.012(4) -0.006(4) -0.007(4) 0.008(5)
C16 0.037(6) 0.036(5) 0.016(4) -0.003(4) 0.009(4) 0.013(5)
C17 0.043(6) 0.022(5) 0.020(4) -0.010(4) 0.004(4) -0.016(4)
C18 0.023(5) 0.026(5) 0.026(5) -0.005(4) 0.011(4) 0.004(4)
C19 0.047(6) 0.016(4) 0.022(5) 0.000(4) 0.027(4) -0.004(4)
C20 0.041(6) 0.033(5) 0.021(5) -0.020(4) 0.009(4) 0.003(5)
C21 0.052(7) 0.036(6) 0.030(6) -0.007(5) 0.002(5) -0.012(5)
C22 0.072(9) 0.028(6) 0.034(6) -0.005(5) 0.000(6) -0.015(6)
C23 0.035(6) 0.021(5) 0.049(6) 0.005(5) 0.006(5) 0.006(4)
C24 0.032(5) 0.038(6) 0.017(4) 0.001(4) -0.004(4) 0.013(5)
C25 0.061(7) 0.035(6) 0.006(4) 0.005(4) -0.004(4) -0.005(5)
C26 0.037(6) 0.014(4) 0.024(5) -0.001(4) -0.014(4) -0.008(4)
N27 0.043(5) 0.024(4) 0.018(4) 0.003(3) -0.001(3) -0.003(4)
C28 0.026(5) 0.020(5) 0.050(6) -0.004(5) 0.003(5) 0.001(4)
C29 0.094(10) 0.030(6) 0.016(5) 0.000(4) 0.002(5) -0.001(6)
C30 0.075(8) 0.035(6) 0.014(5) -0.004(4) 0.024(5) -0.023(6)
C31 0.035(6) 0.030(5) 0.017(4) -0.003(4) -0.010(4) -0.016(4)
C32 0.051(7) 0.059(8) 0.035(6) 0.005(6) -0.015(5) -0.011(6)
C33 0.078(10) 0.037(6) 0.029(6) -0.010(5) -0.020(6) -0.003(6)
C34 0.090(10) 0.021(5) 0.045(7) 0.011(5) -0.020(7) -0.009(6)
C35 0.093(10) 0.018(5) 0.040(6) 0.001(5) 0.020(6) -0.003(6)
C36 0.044(7) 0.028(6) 0.057(7) -0.013(5) 0.005(5) 0.007(5)
C37 0.040(6) 0.047(6) 0.024(5) -0.006(5) -0.012(4) 0.011(5)
C38 0.049(7) 0.017(5) 0.044(6) 0.011(5) -0.022(5) 0.006(5)
C39 0.078(9) 0.034(6) 0.030(6) -0.007(5) 0.016(6) -0.003(6)
C40 0.026(5) 0.030(5) 0.038(6) -0.003(5) -0.026(4) -0.002(4)
C41 0.042(6) 0.025(5) 0.045(6) 0.019(5) -0.004(5) 0.012(5)
C43 0.044(6) 0.007(4) 0.019(4) 0.002(3) 0.004(4) 0.000(4)
C44 0.023(5) 0.020(4) 0.020(4) 0.009(4) -0.002(4) 0.007(4)
C45 0.024(5) 0.036(5) 0.022(5) 0.003(4) -0.002(4) -0.006(4)
C46 0.033(5) 0.021(4) 0.021(4) 0.007(4) -0.014(4) 0.004(4)
C47 0.019(5) 0.034(5) 0.023(5) -0.006(4) -0.008(4) 0.000(4)
C48 0.020(5) 0.033(5) 0.015(4) 0.003(4) 0.005(3) 0.011(4)
C49 0.038(6) 0.045(6) 0.024(5) 0.001(5) 0.011(4) -0.004(5)
C50 0.022(5) 0.042(6) 0.033(5) 0.007(5) 0.004(4) 0.027(5)
C51 0.037(6) 0.044(6) 0.053(7) 0.007(6) -0.014(5) -0.009(5)
C52 0.044(7) 0.049(7) 0.070(9) 0.007(7) -0.031(6) -0.010(6)
C53 0.048(6) 0.037(6) 0.017(4) 0.012(4) 0.004(4) 0.022(5)
C54 0.017(5) 0.024(5) 0.033(5) -0.004(4) 0.002(4) 0.002(4)
C55 0.028(5) 0.021(4) 0.022(5) -0.002(4) -0.015(4) 0.000(4)
C56 0.032(5) 0.029(5) 0.017(4) 0.014(4) -0.005(4) 0.003(4)
C57 0.015(4) 0.032(5) 0.020(4) 0.013(4) -0.006(4) 0.008(4)
C58 0.019(5) 0.035(5) 0.017(4) 0.006(4) -0.002(4) 0.005(4)
C59 0.038(6) 0.023(5) 0.024(5) 0.003(4) 0.005(4) -0.004(4)
C60 0.031(5) 0.021(5) 0.025(5) -0.002(4) 0.006(4) -0.003(4)
C61 0.096(10) 0.024(5) 0.025(5) -0.019(5) 0.019(6) -0.004(6)
C62 0.098(11) 0.034(6) 0.030(6) -0.006(5) 0.025(6) -0.038(7)
C63 0.086(10) 0.027(6) 0.032(6) -0.010(5) 0.029(6) 0.010(6)
C64 0.082(10) 0.046(7) 0.029(6) 0.004(5) 0.002(6) 0.010(7)
C65 0.039(6) 0.032(6) 0.030(5) -0.009(5) -0.001(4) -0.006(5)
C66 0.053(7) 0.039(6) 0.026(5) -0.007(5) 0.008(5) 0.000(5)
C67 0.031(6) 0.035(6) 0.030(5) -0.008(4) -0.005(4) 0.001(4)
C68 0.047(7) 0.025(5) 0.034(6) 0.007(5) 0.005(5) 0.000(5)
C69 0.025(5) 0.020(5) 0.049(6) 0.003(5) -0.014(5) 0.002(4)
C70 0.028(5) 0.035(6) 0.032(5) 0.000(4) -0.014(4) 0.002(4)
C71 0.019(5) 0.026(5) 0.015(4) -0.002(4) -0.007(3) 0.006(4)
C73 0.052(6) 0.022(5) 0.012(4) 0.006(4) -0.008(4) 0.004(5)
C74 0.046(6) 0.039(6) 0.017(5) -0.006(4) -0.010(4) 0.009(5)
C75 0.024(5) 0.024(5) 0.031(5) 0.001(4) 0.014(4) -0.002(4)
C76 0.027(5) 0.034(5) 0.025(5) 0.001(4) 0.006(4) 0.015(4)
C77 0.029(6) 0.040(6) 0.040(6) -0.003(5) -0.017(5) 0.002(5)

loop_
_atom_type_symbol
_atom_type_description
_atom_type_scat_dispersion_real
_atom_type_scat_dispersion_imag
_atom_type_scat_source
C C 0.0033 0.0016 'International Tables Vol C Tables 4.2.6.8 and 6.1.1.4'
H H 0.0000 0.0000 'International Tables Vol C Tables 4.2.6.8 and 6.1.1.4'
N N 0.0061 0.0033 'International Tables Vol C Tables 4.2.6.8 and 6.1.1.4'
O O 0.0106 0.0060 'International Tables Vol C Tables 4.2.6.8 and 6.1.1.4'

loop_
_geom_angle_atom_site_label_1
_geom_angle_atom_site_label_2
_geom_angle_atom_site_label_3
_geom_angle
C5 O1 C4 118.3(7)
C47 O3 C48 117.9(7)
C18 N1 C17 110.9(7)
C18 N1 C7 134.5(8)
C17 N1 C7 112.7(8)
C55 N2 C58 108.3(7)
C55 N2 C45 135.4(8)
C58 N2 C45 113.5(7)
C72 N3 C71 106.9(7)
C72 N3 C74 128.1(8)
C71 N3 C74 124.6(8)
C2 C1 H32 109.5
C2 C1 H31 109.5
H32 C1 H31 109.5
C2 C1 H1 109.5
H32 C1 H1 109.5
H31 C1 H1 109.5
C3 C2 C1 115.5(8)
C3 C2 C37 111.2(9)
C1 C2 C37 108.8(8)
C3 C2 H30 107.0
C1 C2 H30 107.0
C37 C2 H30 107.0
C4 C3 C2 114.0(8)
C4 C3 C38 107.4(8)
C2 C3 C38 115.7(8)
C4 C3 H33 106.4
C2 C3 H33 106.4
C38 C3 H33 106.4
O1 C4 C15 110.5(8)
O1 C4 C3 108.4(7)
C15 C4 C3 114.5(8)
O1 C4 H26 107.7
C15 C4 H26 107.7
C3 C4 H26 107.7
O2 C5 O1 123.5(8)
O2 C5 C6 124.5(8)
O1 C5 C6 112.0(7)
C5 C6 C7 113.3(8)
C5 C6 C16 110.6(8)
C7 C6 C16 104.6(7)
C5 C6 H25 109.4
C7 C6 H25 109.4
C16 C6 H25 109.4
N1 C7 C8 117.0(8)
N1 C7 C6 100.9(7)
C8 C7 C6 111.1(7)
N1 C7 H11 109.1
C8 C7 H11 109.1
C6 C7 H11 109.1
C28 C8 C9 106.8(8)
C28 C8 C7 125.5(9)
C9 C8 C7 127.5(8)
C10 C9 C26 119.1(8)
C10 C9 C8 135.9(9)
C26 C9 C8 105.0(8)
C9 C10 C11 120.6(9)
C9 C10 H16 119.7
C11 C10 H16 119.7
C12 C11 C10 120.3(10)
C12 C11 H17 119.8
C10 C11 H17 119.8
C11 C12 C30 120.8(10)
C11 C12 H2 119.6
C30 C12 H2 119.6
C14 C13 C38 110.5(8)
C14 C13 H42 109.6
C38 C13 H42 109.6
C14 C13 H3 109.6
C38 C13 H3 109.6
H42 C13 H3 108.1
C13 C14 C39 110.7(8)
C13 C14 C15 110.4(9)
C39 C14 C15 112.0(9)
C13 C14 H41 107.8
C39 C14 H41 107.8
C15 C14 H41 107.8
C4 C15 C14 111.5(8)
C4 C15 H36 109.3
C14 C15 H36 109.3
C4 C15 H37 109.3
C14 C15 H37 109.3
H36 C15 H37 108.0
C17 C16 C31 117.5(8)
C17 C16 C6 102.5(8)
C31 C16 C6 112.4(7)
C17 C16 H24 108.0
C31 C16 H24 108.0
C6 C16 H24 108.0
N1 C17 C24 107.9(8)
N1 C17 C16 111.1(8)
C24 C17 C16 140.6(9)
N1 C18 C23 132.5(9)
N1 C18 C19 104.6(8)
C23 C18 C19 122.8(9)
C24 C19 C20 133.0(9)
C24 C19 C18 110.2(9)
C20 C19 C18 116.6(8)
C21 C20 C19 119.9(10)
C21 C20 H7 120.0
C19 C20 H7 120.0
C20 C21 C22 122.2(10)
C20 C21 H6 118.9
C22 C21 H6 118.9
C23 C22 C21 120.3(10)
C23 C22 H5 119.8
C21 C22 H5 119.8
C18 C23 C22 118.0(10)
C18 C23 H4 121.0
C22 C23 H4 121.0
C19 C24 C17 106.3(9)
C19 C24 C25 129.2(8)
C17 C24 C25 124.3(9)
C24 C25 H8 109.5
C24 C25 H9 109.5
H8 C25 H9 109.5
C24 C25 H10 109.5
H8 C25 H10 109.5
H9 C25 H10 109.5
N27 C26 C30 130.8(9)
N27 C26 C9 108.6(8)
C30 C26 C9 120.4(9)
C26 N27 C28 108.6(8)
C26 N27 C29 126.5(9)
C28 N27 C29 124.8(9)
C8 C28 N27 111.0(9)
C8 C28 H12 124.5
N27 C28 H12 124.5
N27 C29 H15 109.5
N27 C29 H13 109.5
H15 C29 H13 109.5
N27 C29 H14 109.5
H15 C29 H14 109.5
H13 C29 H14 109.5
C26 C30 C12 118.7(9)
C26 C30 H18 120.7
C12 C30 H18 120.7
C32 C31 C36 119.7(11)
C32 C31 C16 120.7(11)
C36 C31 C16 119.6(8)
C31 C32 C33 124.7(13)
C31 C32 H23 117.6
C33 C32 H23 117.6
C34 C33 C32 114.8(12)
C34 C33 H22 122.6
C32 C33 H22 122.6
C35 C34 C33 122.2(11)
C35 C34 H21 118.9
C33 C34 H21 118.9
C34 C35 C36 119.7(13)
C34 C35 H20 120.2
C36 C35 H20 120.2
C31 C36 C35 118.9(11)
C31 C36 H19 120.6
C35 C36 H19 120.6
C2 C37 H29 109.5
C2 C37 H28 109.5
H29 C37 H28 109.5
C2 C37 H27 109.5
H29 C37 H27 109.5
H28 C37 H27 109.5
C13 C38 C3 112.5(8)
C13 C38 H34 109.1
C3 C38 H34 109.1
C13 C38 H35 109.1
C3 C38 H35 109.1
H34 C38 H35 107.8
C14 C39 H38 109.5
C14 C39 H39 109.5
H38 C39 H39 109.5
C14 C39 H40 109.5
H38 C39 H40 109.5
H39 C39 H40 109.5
C73 C40 C41 124.5(9)
C73 C40 H43 117.7
C41 C40 H43 117.7
C42 C41 C40 118.6(10)
C42 C41 H62 120.7
C40 C41 H62 120.7
C41 C42 C43 123.7(10)
C41 C42 H60 118.2
C43 C42 H60 118.2
C44 C43 C42 138.1(9)
C44 C43 C72 107.2(8)
C42 C43 C72 114.7(9)
C71 C44 C43 105.1(8)
C71 C44 C45 125.1(8)
C43 C44 C45 129.4(8)
C44 C45 N2 113.4(8)
C44 C45 C46 114.6(7)
N2 C45 C46 100.0(7)
C44 C45 H67 109.5
N2 C45 H67 109.5
C46 C45 H67 109.5
C47 C46 C45 111.0(8)
C47 C46 C59 109.0(7)
C45 C46 C59 105.7(7)
C47 C46 H68 110.4
C45 C46 H68 110.4
C59 C46 H68 110.4
O4 C47 O3 123.7(9)
O4 C47 C46 125.9(9)
O3 C47 C46 110.2(7)
O3 C48 C54 111.6(7)
O3 C48 C49 109.3(7)
C54 C48 C49 108.9(8)
O3 C48 H69 109.0
C54 C48 H69 109.0
C49 C48 H69 109.0
C50 C49 C48 111.8(8)
C50 C49 H78 109.3
C48 C49 H78 109.3
C50 C49 H77 109.3
C48 C49 H77 109.3
H78 C49 H77 107.9
C75 C50 C51 112.6(9)
C75 C50 C49 111.0(8)
C51 C50 C49 111.2(9)
C75 C50 H76 107.2
C51 C50 H76 107.2
C49 C50 H76 107.2
C50 C51 H44 109.5
C50 C51 H71 109.5
H44 C51 H71 109.5
C50 C51 H70 109.5
H44 C51 H70 109.5
H71 C51 H70 109.5
C53 C52 H84 109.5
C53 C52 H83 109.5
H84 C52 H83 109.5
C53 C52 H45 109.5
H84 C52 H45 109.5
H83 C52 H45 109.5
C52 C53 C77 110.4(9)
C52 C53 C54 114.4(8)
C77 C53 C54 109.4(8)
C52 C53 H79 107.4
C77 C53 H79 107.4
C54 C53 H79 107.4
C76 C54 C48 111.8(8)
C76 C54 C53 114.0(8)
C48 C54 C53 109.2(7)
C76 C54 H46 107.1
C48 C54 H46 107.1
C53 C54 H46 107.1
N2 C55 C70 131.9(9)
N2 C55 C56 106.6(7)
C70 C55 C56 121.5(9)
C67 C56 C57 134.0(9)
C67 C56 C55 118.1(9)
C57 C56 C55 107.9(8)
C58 C57 C56 107.0(9)
C58 C57 C66 127.8(9)
C56 C57 C66 125.2(8)
C57 C58 N2 110.1(8)
C57 C58 C59 140.0(9)
N2 C58 C59 108.9(8)
C60 C59 C58 117.0(8)
C60 C59 C46 113.2(7)
C58 C59 C46 101.8(7)
C60 C59 H47 108.1
C58 C59 H47 108.1
C46 C59 H47 108.1
C61 C60 C65 118.0(9)
C61 C60 C59 121.3(10)
C65 C60 C59 120.7(9)
C60 C61 C62 122.5(13)
C60 C61 H52 118.8
C62 C61 H52 118.8
C61 C62 C63 118.8(12)
C61 C62 H51 120.6
C63 C62 H51 120.6
C64 C63 C62 119.8(11)
C64 C63 H50 120.1
C62 C63 H50 120.1
C63 C64 C65 121.3(13)
C63 C64 H49 119.4
C65 C64 H49 119.4
C64 C65 C60 119.6(11)
C64 C65 H48 120.2
C60 C65 H48 120.2
C57 C66 H53 109.5
C57 C66 H54 109.5
H53 C66 H54 109.5
C57 C66 H55 109.5
H53 C66 H55 109.5
H54 C66 H55 109.5
C68 C67 C56 119.8(9)
C68 C67 H59 120.1
C56 C67 H59 120.1
C69 C68 C67 118.8(10)
C69 C68 H56 120.6
C67 C68 H56 120.6
C70 C69 C68 125.3(10)
C70 C69 H58 117.3
C68 C69 H58 117.3
C69 C70 C55 116.4(9)
C69 C70 H57 121.8
C55 C70 H57 121.8
C44 C71 N3 112.1(8)
C44 C71 H66 124.0
N3 C71 H66 124.0
N3 C72 C43 108.7(8)
N3 C72 C73 128.8(9)
C43 C72 C73 122.5(9)
C40 C73 C72 116.0(8)
C40 C73 H61 122.0
C72 C73 H61 122.0
N3 C74 H63 109.5
N3 C74 H64 109.5
H63 C74 H64 109.5
N3 C74 H65 109.5
H63 C74 H65 109.5
H64 C74 H65 109.5
C50 C75 C76 112.8(8)
C50 C75 H74 109.0
C76 C75 H74 109.0
C50 C75 H75 109.0
C76 C75 H75 109.0
H74 C75 H75 107.8
C54 C76 C75 109.3(7)
C54 C76 H72 109.8
C75 C76 H72 109.8
C54 C76 H73 109.8
C75 C76 H73 109.8
H72 C76 H73 108.3
C53 C77 H82 109.5
C53 C77 H81 109.5
H82 C77 H81 109.5
C53 C77 H80 109.5
H82 C77 H80 109.5
H81 C77 H80 109.5

loop_
_geom_bond_atom_site_label_1
_geom_bond_atom_site_label_2
_geom_bond_distance
O1 C5 1.316(10)
O1 C4 1.447(11)
O2 C5 1.212(11)
O3 C47 1.354(11)
O3 C48 1.415(10)
O4 C47 1.185(11)
N1 C18 1.372(12)
N1 C17 1.395(12)
N1 C7 1.471(11)
N2 C55 1.376(12)
N2 C58 1.408(12)
N2 C45 1.476(12)
N3 C72 1.315(12)
N3 C71 1.386(11)
N3 C74 1.443(12)
C1 C2 1.522(14)
C1 H32 0.9800
C1 H31 0.9800
C1 H1 0.9800
C2 C3 1.521(13)
C2 C37 1.537(13)
C2 H30 1.0000
C3 C4 1.502(12)
C3 C38 1.532(12)
C3 H33 1.0000
C4 C15 1.493(14)
C4 H26 1.0000
C5 C6 1.468(13)
C6 C7 1.567(13)
C6 C16 1.581(12)
C6 H25 1.0000
C7 C8 1.501(12)
C7 H11 1.0000
C8 C28 1.341(14)
C8 C9 1.471(13)
C9 C10 1.353(13)
C9 C26 1.429(13)
C10 C11 1.397(13)
C10 H16 0.9500
C11 C12 1.369(14)
C11 H17 0.9500
C12 C30 1.394(16)
C12 H2 0.9500
C13 C14 1.511(13)
C13 C38 1.526(14)
C13 H42 0.9900
C13 H3 0.9900
C14 C39 1.513(15)
C14 C15 1.537(14)
C14 H41 1.0000
C15 H36 0.9900
C15 H37 0.9900
C16 C17 1.461(14)
C16 C31 1.556(14)
C16 H24 1.0000
C17 C24 1.417(13)
C18 C23 1.379(14)
C18 C19 1.449(13)
C19 C24 1.381(14)
C19 C20 1.420(14)
C20 C21 1.361(15)
C20 H7 0.9500
C21 C22 1.408(15)
C21 H6 0.9500
C22 C23 1.393(16)
C22 H5 0.9500
C23 H4 0.9500
C24 C25 1.496(13)
C25 H8 0.9800
C25 H9 0.9800
C25 H10 0.9800
C26 N27 1.359(13)
C26 C30 1.384(15)
N27 C28 1.386(13)
N27 C29 1.449(12)
C28 H12 0.9500
C29 H15 0.9800
C29 H13 0.9800
C29 H14 0.9800
C30 H18 0.9500
C31 C32 1.294(15)
C31 C36 1.401(15)
C32 C33 1.417(17)
C32 H23 0.9500
C33 C34 1.407(19)
C33 H22 0.9500
C34 C35 1.349(18)
C34 H21 0.9500
C35 C36 1.406(15)
C35 H20 0.9500
C36 H19 0.9500
C37 H29 0.9800
C37 H28 0.9800
C37 H27 0.9800
C38 H34 0.9900
C38 H35 0.9900
C39 H38 0.9800
C39 H39 0.9800
C39 H40 0.9800
C40 C73 1.338(14)
C40 C41 1.414(15)
C40 H43 0.9500
C41 C42 1.376(14)
C41 H62 0.9500
C42 C43 1.407(14)
C42 H60 0.9500
C43 C44 1.380(13)
C43 C72 1.459(13)
C44 C71 1.374(12)
C44 C45 1.475(13)
C45 C46 1.555(13)
C45 H67 1.0000
C46 C47 1.519(13)
C46 C59 1.567(13)
C46 H68 1.0000
C48 C54 1.514(12)
C48 C49 1.550(14)
C48 H69 1.0000
C49 C50 1.533(14)
C49 H78 0.9900
C49 H77 0.9900
C50 C75 1.500(13)
C50 C51 1.508(15)
C50 H76 1.0000
C51 H44 0.9800
C51 H71 0.9800
C51 H70 0.9800
C52 C53 1.522(16)
C52 H84 0.9800
C52 H83 0.9800
C52 H45 0.9800
C53 C77 1.536(13)
C53 C54 1.572(14)
C53 H79 1.0000
C54 C76 1.511(13)
C54 H46 1.0000
C55 C70 1.408(13)
C55 C56 1.424(13)
C56 C67 1.422(14)
C56 C57 1.423(13)
C57 C58 1.344(12)
C57 C66 1.511(14)
C58 C59 1.506(13)
C59 C60 1.494(13)
C59 H47 1.0000
C60 C61 1.385(16)
C60 C65 1.418(14)
C61 C62 1.380(16)
C61 H52 0.9500
C62 C63 1.403(19)
C62 H51 0.9500
C63 C64 1.378(19)
C63 H50 0.9500
C64 C65 1.385(16)
C64 H49 0.9500
C65 H48 0.9500
C66 H53 0.9800
C66 H54 0.9800
C66 H55 0.9800
C67 C68 1.387(14)
C67 H59 0.9500
C68 C69 1.373(15)
C68 H56 0.9500
C69 C70 1.358(15)
C69 H58 0.9500
C70 H57 0.9500
C71 H66 0.9500
C72 C73 1.463(13)
C73 H61 0.9500
C74 H63 0.9800
C74 H64 0.9800
C74 H65 0.9800
C75 C76 1.577(14)
C75 H74 0.9900
C75 H75 0.9900
C76 H72 0.9900
C76 H73 0.9900
C77 H82 0.9800
C77 H81 0.9800
C77 H80 0.9800

loop_
_geom_torsion_atom_site_label_1
_geom_torsion_atom_site_label_2
_geom_torsion_atom_site_label_3
_geom_torsion_atom_site_label_4
_geom_torsion
C1 C2 C3 C4 -58.7(11)
C37 C2 C3 C4 176.7(8)
C1 C2 C3 C38 66.6(11)
C37 C2 C3 C38 -58.0(11)
C5 O1 C4 C15 -83.5(10)
C5 O1 C4 C3 150.2(8)
C2 C3 C4 O1 -51.0(10)
C38 C3 C4 O1 179.5(7)
C2 C3 C4 C15 -174.8(8)
C38 C3 C4 C15 55.7(10)
C4 O1 C5 O2 -0.5(13)
C4 O1 C5 C6 177.9(8)
O2 C5 C6 C7 -32.7(13)
O1 C5 C6 C7 148.9(7)
O2 C5 C6 C16 84.3(11)
O1 C5 C6 C16 -94.1(9)
C18 N1 C7 C8 56.4(13)
C17 N1 C7 C8 -141.3(8)
C18 N1 C7 C6 177.0(9)
C17 N1 C7 C6 -20.7(9)
C5 C6 C7 N1 148.1(7)
C16 C6 C7 N1 27.6(9)
C5 C6 C7 C8 -87.1(10)
C16 C6 C7 C8 152.4(8)
N1 C7 C8 C28 -148.2(9)
C6 C7 C8 C28 96.6(11)
N1 C7 C8 C9 38.9(13)
C6 C7 C8 C9 -76.2(11)
C28 C8 C9 C10 179.5(10)
C7 C8 C9 C10 -6.6(17)
C28 C8 C9 C26 -2.7(10)
C7 C8 C9 C26 171.2(8)
C26 C9 C10 C11 2.2(13)
C8 C9 C10 C11 179.8(10)
C9 C10 C11 C12 -1.9(14)
C10 C11 C12 C30 2.4(15)
C38 C13 C14 C39 -179.4(9)
C38 C13 C14 C15 -54.7(10)
O1 C4 C15 C14 -178.2(8)
C3 C4 C15 C14 -55.4(11)
C13 C14 C15 C4 53.2(11)
C39 C14 C15 C4 177.1(9)
C5 C6 C16 C17 -148.0(8)
C7 C6 C16 C17 -25.6(9)
C5 C6 C16 C31 84.9(10)
C7 C6 C16 C31 -152.8(8)
C18 N1 C17 C24 -2.9(11)
C7 N1 C17 C24 -169.5(7)
C18 N1 C17 C16 171.1(8)
C7 N1 C17 C16 4.6(10)
C31 C16 C17 N1 137.6(8)
C6 C16 C17 N1 13.7(10)
C31 C16 C17 C24 -51.4(17)
C6 C16 C17 C24 -175.2(12)
C17 N1 C18 C23 -177.3(10)
C7 N1 C18 C23 -14.8(17)
C17 N1 C18 C19 1.1(10)
C7 N1 C18 C19 163.6(9)
N1 C18 C19 C24 1.2(10)
C23 C18 C19 C24 179.8(9)
N1 C18 C19 C20 176.9(8)
C23 C18 C19 C20 -4.5(13)
C24 C19 C20 C21 177.4(10)
C18 C19 C20 C21 3.0(13)
C19 C20 C21 C22 0.0(16)
C20 C21 C22 C23 -1.8(18)
N1 C18 C23 C22 -179.0(10)
C19 C18 C23 C22 2.9(15)
C21 C22 C23 C18 0.3(17)
C20 C19 C24 C17 -177.7(10)
C18 C19 C24 C17 -2.9(11)
C20 C19 C24 C25 7.6(18)
C18 C19 C24 C25 -177.6(10)
N1 C17 C24 C19 3.5(11)
C16 C17 C24 C19 -167.7(12)
N1 C17 C24 C25 178.6(9)
C16 C17 C24 C25 7.3(19)
C10 C9 C26 N27 -178.3(8)
C8 C9 C26 N27 3.4(9)
C10 C9 C26 C30 -3.1(13)
C8 C9 C26 C30 178.7(8)
C30 C26 N27 C28 -177.5(10)
C9 C26 N27 C28 -2.8(10)
C30 C26 N27 C29 0.2(15)
C9 C26 N27 C29 174.8(9)
C9 C8 C28 N27 1.1(11)
C7 C8 C28 N27 -173.0(8)
C26 N27 C28 C8 1.1(11)
C29 N27 C28 C8 -176.6(9)
N27 C26 C30 C12 177.7(9)
C9 C26 C30 C12 3.6(14)
C11 C12 C30 C26 -3.3(15)
C17 C16 C31 C32 144.3(10)
C6 C16 C31 C32 -97.0(11)
C17 C16 C31 C36 -36.5(12)
C6 C16 C31 C36 82.2(11)
C36 C31 C32 C33 -2.2(17)
C16 C31 C32 C33 177.0(9)
C31 C32 C33 C34 2.6(16)
C32 C33 C34 C35 -2.9(17)
C33 C34 C35 C36 2.9(18)
C32 C31 C36 C35 1.9(16)
C16 C31 C36 C35 -177.3(10)
C34 C35 C36 C31 -2.3(18)
C14 C13 C38 C3 58.4(11)
C4 C3 C38 C13 -56.6(10)
C2 C3 C38 C13 174.8(8)
C73 C40 C41 C42 3.2(15)
C40 C41 C42 C43 -2.6(15)
C41 C42 C43 C44 -177.5(10)
C41 C42 C43 C72 1.0(14)
C42 C43 C44 C71 177.9(11)
C72 C43 C44 C71 -0.6(10)
C42 C43 C44 C45 -9.2(18)
C72 C43 C44 C45 172.2(9)
C71 C44 C45 N2 -148.9(9)
C43 C44 C45 N2 39.5(13)
C71 C44 C45 C46 97.1(11)
C43 C44 C45 C46 -74.4(12)
C55 N2 C45 C44 56.5(14)
C58 N2 C45 C44 -145.2(8)
C55 N2 C45 C46 178.9(10)
C58 N2 C45 C46 -22.8(9)
C44 C45 C46 C47 -89.4(9)
N2 C45 C46 C47 149.0(7)
C44 C45 C46 C59 152.6(8)
N2 C45 C46 C59 31.0(9)
C48 O3 C47 O4 2.6(13)
C48 O3 C47 C46 178.4(7)
C45 C46 C47 O4 -31.8(12)
C59 C46 C47 O4 84.1(11)
C45 C46 C47 O3 152.5(7)
C59 C46 C47 O3 -91.5(8)
C47 O3 C48 C54 145.9(8)
C47 O3 C48 C49 -93.6(9)
O3 C48 C49 C50 -179.6(8)
C54 C48 C49 C50 -57.5(10)
C48 C49 C50 C75 54.6(11)
C48 C49 C50 C51 -179.2(8)
O3 C48 C54 C76 -179.2(8)
C49 C48 C54 C76 60.0(10)
O3 C48 C54 C53 -52.0(10)
C49 C48 C54 C53 -172.8(7)
C52 C53 C54 C76 64.2(12)
C77 C53 C54 C76 -60.3(10)
C52 C53 C54 C48 -61.7(11)
C77 C53 C54 C48 173.8(8)
C58 N2 C55 C70 -179.7(9)
C45 N2 C55 C70 -20.6(17)
C58 N2 C55 C56 2.1(10)
C45 N2 C55 C56 161.2(10)
N2 C55 C56 C67 178.2(8)
C70 C55 C56 C67 -0.2(13)
N2 C55 C56 C57 -1.8(10)
C70 C55 C56 C57 179.8(8)
C67 C56 C57 C58 -179.2(10)
C55 C56 C57 C58 0.8(10)
C67 C56 C57 C66 -1.0(16)
C55 C56 C57 C66 179.0(9)
C56 C57 C58 N2 0.5(10)
C66 C57 C58 N2 -177.6(9)
C56 C57 C58 C59 -165.9(11)
C66 C57 C58 C59 15.9(18)
C55 N2 C58 C57 -1.7(10)
C45 N2 C58 C57 -165.8(7)
C55 N2 C58 C59 169.2(7)
C45 N2 C58 C59 5.0(10)
C57 C58 C59 C60 -54.4(16)
N2 C58 C59 C60 139.1(8)
C57 C58 C59 C46 -178.3(11)
N2 C58 C59 C46 15.2(9)
C47 C46 C59 C60 85.4(10)
C45 C46 C59 C60 -155.3(8)
C47 C46 C59 C58 -148.2(8)
C45 C46 C59 C58 -28.9(9)
C58 C59 C60 C61 141.0(9)
C46 C59 C60 C61 -101.1(11)
C58 C59 C60 C65 -38.6(13)
C46 C59 C60 C65 79.3(11)
C65 C60 C61 C62 -2.5(15)
C59 C60 C61 C62 177.9(9)
C60 C61 C62 C63 0.1(16)
C61 C62 C63 C64 2.2(16)
C62 C63 C64 C65 -1.8(17)
C63 C64 C65 C60 -0.7(16)
C61 C60 C65 C64 2.8(14)
C59 C60 C65 C64 -177.6(9)
C57 C56 C67 C68 -178.3(10)
C55 C56 C67 C68 1.7(14)
C56 C67 C68 C69 -1.5(15)
C67 C68 C69 C70 -0.3(16)
C68 C69 C70 C55 1.7(14)
N2 C55 C70 C69 -179.4(9)
C56 C55 C70 C69 -1.4(13)
C43 C44 C71 N3 0.8(10)
C45 C44 C71 N3 -172.4(8)
C72 N3 C71 C44 -0.7(11)
C74 N3 C71 C44 -174.4(9)
C71 N3 C72 C43 0.3(10)
C74 N3 C72 C43 173.6(9)
C71 N3 C72 C73 -178.5(9)
C74 N3 C72 C73 -5.2(17)
C44 C43 C72 N3 0.2(10)
C42 C43 C72 N3 -178.7(8)
C44 C43 C72 C73 179.1(9)
C42 C43 C72 C73 0.2(13)
C41 C40 C73 C72 -2.1(15)
N3 C72 C73 C40 179.0(10)
C43 C72 C73 C40 0.3(14)
C51 C50 C75 C76 -178.0(8)
C49 C50 C75 C76 -52.6(11)
C48 C54 C76 C75 -57.7(10)
C53 C54 C76 C75 177.7(7)
C50 C75 C76 C54 54.0(10)
